data_1545727
loop_
_publ_author_name
'Reiners, Matthias'
'Maekawa, Miyuki'
'Daniliuc, Constantin G.'
'Freytag, Matthias'
'Jones, Peter G.'
'White, Peter S.'
'Hohenberger, Johannes'
'Sutter, J\"org'
'Meyer, Karsten'
'Maron, Laurent'
'Walter, Marc D.'

_publ_section_title
;
 Reactivity studies on [Cp&#x2032;Fe(\m-I)]2: nitrido-, sulfido- and
 diselenide iron complexes derived from pseudohalide activation
;
_journal_name_full 'Chem. Sci.'
_journal_paper_doi 10.1039/C7SC00570A
_journal_year 2017
_chemical_formula_sum 'C34 H58 Fe2 S4'
_chemical_formula_weight 706.74
_chemical_name_systematic
; 
 ? 
;
_space_group_IT_number 2
_symmetry_cell_setting triclinic
_symmetry_space_group_name_Hall '-P 1'
_symmetry_space_group_name_H-M 'P -1'
_atom_sites_solution_hydrogens geom
_atom_sites_solution_primary direct
_atom_sites_solution_secondary difmap
_audit_creation_method SHELXL-97
_audit_update_record
;
2017-02-06 deposited with the CCDC.
2017-03-30 downloaded from the CCDC.
;
_cell_angle_alpha 80.822(3)
_cell_angle_beta 77.884(3)
_cell_angle_gamma 66.822(3)
_cell_formula_units_Z 2
_cell_length_a 10.0731(3)
_cell_length_b 12.2254(3)
_cell_length_c 16.5630(5)
_cell_measurement_reflns_used 32459
_cell_measurement_temperature 100(2)
_cell_measurement_theta_max 30.5670
_cell_measurement_theta_min 2.7310
_cell_volume 1826.58(10)
_computing_cell_refinement
; 
CrysAlisPro, Agilent Technologies, 
Version 1.171.36.28 (release 01-02-2013 CrysAlis171 .NET) 
(compiled Feb  1 2013,16:14:44) 
;
_computing_data_collection
; 
CrysAlisPro, Agilent Technologies, 
Version 1.171.36.28 (release 01-02-2013 CrysAlis171 .NET) 
(compiled Feb  1 2013,16:14:44) 
;
_computing_data_reduction
; 
CrysAlisPro, Agilent Technologies, 
Version 1.171.36.28 (release 01-02-2013 CrysAlis171 .NET) 
(compiled Feb  1 2013,16:14:44)  
;
_computing_molecular_graphics 'Bruker XP'
_computing_publication_material SHELXL-97
_computing_structure_refinement 'SHELXL-97 (Sheldrick, 1997)'
_computing_structure_solution 'SHELXS-97 (Sheldrick, 1990)'
_diffrn_ambient_temperature 100(2)
_diffrn_detector_area_resol_mean 16.1419
_diffrn_measured_fraction_theta_full 0.988
_diffrn_measured_fraction_theta_max 0.943
_diffrn_measurement_device_type 'Oxford Diffraction Xcalibur, Eos'
_diffrn_measurement_method '\w scans'
_diffrn_radiation_monochromator graphite
_diffrn_radiation_source 'Enhance (Mo) X-ray Source'
_diffrn_radiation_type 'Mo K\a'
_diffrn_radiation_wavelength 0.71073
_diffrn_reflns_av_R_equivalents 0.0491
_diffrn_reflns_av_sigmaI/netI 0.0282
_diffrn_reflns_limit_h_max 14
_diffrn_reflns_limit_h_min -14
_diffrn_reflns_limit_k_max 17
_diffrn_reflns_limit_k_min -17
_diffrn_reflns_limit_l_max 23
_diffrn_reflns_limit_l_min -23
_diffrn_reflns_number 139454
_diffrn_reflns_theta_full 30.00
_diffrn_reflns_theta_max 30.91
_diffrn_reflns_theta_min 2.23
_exptl_absorpt_coefficient_mu 1.044
_exptl_absorpt_correction_T_max 1.00000
_exptl_absorpt_correction_T_min 0.97112
_exptl_absorpt_correction_type multi-scan
_exptl_absorpt_process_details
; 
CrysAlisPro, Agilent Technologies, 
Version 1.171.36.28 (release 01-02-2013 CrysAlis171 .NET) 
(compiled Feb  1 2013,16:14:44) 
;
_exptl_crystal_colour black
_exptl_crystal_density_diffrn 1.285
_exptl_crystal_density_method 'not measured'
_exptl_crystal_description block
_exptl_crystal_F_000 756
_exptl_crystal_size_max 0.20
_exptl_crystal_size_mid 0.20
_exptl_crystal_size_min 0.20
_refine_diff_density_max 2.121
_refine_diff_density_min -0.710
_refine_diff_density_rms 0.082
_refine_ls_extinction_method none
_refine_ls_goodness_of_fit_ref 1.042
_refine_ls_hydrogen_treatment constr
_refine_ls_matrix_type full
_refine_ls_number_parameters 392
_refine_ls_number_reflns 10910
_refine_ls_number_restraints 27
_refine_ls_restrained_S_all 1.052
_refine_ls_R_factor_all 0.0497
_refine_ls_R_factor_gt 0.0373
_refine_ls_shift/su_max 0.001
_refine_ls_shift/su_mean 0.000
_refine_ls_structure_factor_coef Fsqd
_refine_ls_weighting_details 'calc w=1/[\s^2^(Fo^2^)+(0.0400P)^2^+1.8864P] where P=(Fo^2^+2Fc^2^)/3'
_refine_ls_weighting_scheme calc
_refine_ls_wR_factor_gt 0.0862
_refine_ls_wR_factor_ref 0.0925
_reflns_number_gt 9129
_reflns_number_total 10910
_reflns_threshold_expression >2sigma(I)
_cod_data_source_file c7sc00570a2.cif
_cod_data_source_block mima62
_cod_original_cell_volume 1826.57(9)
_cod_database_code 1545727

loop_
_symmetry_equiv_pos_as_xyz
'x, y, z'
'-x, -y, -z'

loop_
_atom_site_label
_atom_site_type_symbol
_atom_site_fract_x
_atom_site_fract_y
_atom_site_fract_z
_atom_site_U_iso_or_equiv
_atom_site_adp_type
_atom_site_occupancy
_atom_site_symmetry_multiplicity
_atom_site_calc_flag
_atom_site_refinement_flags
_atom_site_disorder_assembly
_atom_site_disorder_group
Fe1 Fe 0.85258(3) 0.36379(2) 0.233299(15) 0.01216(6) Uani 1 1 d . . .
Fe2 Fe 0.58936(3) 0.64557(2) 0.280312(15) 0.01176(6) Uani 1 1 d . . .
S1 S 0.94770(5) 0.49478(4) 0.20617(3) 0.01824(9) Uani 1 1 d . . .
S2 S 0.79657(5) 0.65696(4) 0.23171(3) 0.01708(9) Uani 1 1 d . . .
S3 S 0.66897(5) 0.45225(4) 0.33554(3) 0.01533(9) Uani 1 1 d . . .
S4 S 0.62032(5) 0.48374(4) 0.21822(3) 0.01496(9) Uani 1 1 d . . .
C1 C 0.95084(19) 0.24173(15) 0.14329(10) 0.0137(3) Uani 1 1 d . . .
C2 C 0.83783(19) 0.20663(14) 0.19826(11) 0.0136(3) Uani 1 1 d . . .
C3 C 0.87127(19) 0.18813(15) 0.27971(11) 0.0148(3) Uani 1 1 d . . .
H3 H 0.8139 0.1660 0.3278 0.018 Uiso 1 1 calc R . .
C4 C 1.00129(19) 0.20693(16) 0.27985(11) 0.0159(3) Uani 1 1 d . A .
C5 C 1.05112(19) 0.23707(16) 0.19563(11) 0.0160(3) Uani 1 1 d . . .
H5 H 1.1386 0.2521 0.1764 0.019 Uiso 1 1 calc R . .
C6 C 0.9789(2) 0.27381(16) 0.04905(11) 0.0176(3) Uani 1 1 d . . .
C7 C 1.1262(2) 0.29055(19) 0.02487(12) 0.0252(4) Uani 1 1 d . . .
H7A H 1.2049 0.2164 0.0403 0.038 Uiso 1 1 calc R . .
H7B H 1.1231 0.3554 0.0540 0.038 Uiso 1 1 calc R . .
H7C H 1.1443 0.3104 -0.0351 0.038 Uiso 1 1 calc R . .
C8 C 0.9925(2) 0.17244(18) -0.00056(12) 0.0233(4) Uani 1 1 d . . .
H8A H 1.0656 0.0974 0.0189 0.035 Uiso 1 1 calc R . .
H8B H 1.0229 0.1914 -0.0596 0.035 Uiso 1 1 calc R . .
H8C H 0.8977 0.1640 0.0074 0.035 Uiso 1 1 calc R . .
C9 C 0.8615(2) 0.39122(17) 0.02062(12) 0.0238(4) Uani 1 1 d . . .
H9A H 0.8838 0.4072 -0.0396 0.036 Uiso 1 1 calc R . .
H9B H 0.8604 0.4569 0.0482 0.036 Uiso 1 1 calc R . .
H9C H 0.7654 0.3845 0.0351 0.036 Uiso 1 1 calc R . .
C10 C 0.7160(2) 0.17132(17) 0.18229(12) 0.0194(4) Uani 1 1 d . . .
C11 C 0.7914(3) 0.03964(19) 0.16140(15) 0.0300(5) Uani 1 1 d . . .
H11A H 0.7183 0.0117 0.1508 0.045 Uiso 1 1 calc R . .
H11B H 0.8374 -0.0097 0.2082 0.045 Uiso 1 1 calc R . .
H11C H 0.8663 0.0335 0.1120 0.045 Uiso 1 1 calc R . .
C12 C 0.6296(2) 0.24669(19) 0.11390(13) 0.0256(4) Uani 1 1 d . . .
H12A H 0.5529 0.2179 0.1106 0.038 Uiso 1 1 calc R . .
H12B H 0.6957 0.2400 0.0607 0.038 Uiso 1 1 calc R . .
H12C H 0.5846 0.3304 0.1266 0.038 Uiso 1 1 calc R . .
C13 C 0.6032(2) 0.1767(2) 0.26142(14) 0.0287(4) Uani 1 1 d . . .
H13A H 0.5625 0.2574 0.2798 0.043 Uiso 1 1 calc R . .
H13B H 0.6507 0.1194 0.3050 0.043 Uiso 1 1 calc R . .
H13C H 0.5242 0.1566 0.2499 0.043 Uiso 1 1 calc R . .
C14 C 1.0778(2) 0.18475(19) 0.35408(12) 0.0242(4) Uani 1 1 d D . .
C15 C 0.9769(3) 0.2597(3) 0.42451(15) 0.0316(7) Uani 0.850(5) 1 d PDU A 1
H15A H 1.0268 0.2397 0.4728 0.047 Uiso 0.850(5) 1 calc PR A 1
H15B H 0.8871 0.2428 0.4396 0.047 Uiso 0.850(5) 1 calc PR A 1
H15C H 0.9523 0.3447 0.4063 0.047 Uiso 0.850(5) 1 calc PR A 1
C16 C 1.1112(3) 0.0507(2) 0.38777(18) 0.0392(8) Uani 0.850(5) 1 d PD A 1
H16A H 1.1802 -0.0013 0.3458 0.059 Uiso 0.850(5) 1 calc PR A 1
H16B H 1.0201 0.0357 0.4001 0.059 Uiso 0.850(5) 1 calc PR A 1
H16C H 1.1540 0.0341 0.4384 0.059 Uiso 0.850(5) 1 calc PR A 1
C17 C 1.2168(3) 0.2060(3) 0.33056(17) 0.0377(8) Uani 0.850(5) 1 d PD A 1
H17A H 1.2809 0.1544 0.2871 0.057 Uiso 0.850(5) 1 calc PR A 1
H17B H 1.2654 0.1877 0.3792 0.057 Uiso 0.850(5) 1 calc PR A 1
H17C H 1.1957 0.2898 0.3098 0.057 Uiso 0.850(5) 1 calc PR A 1
C15' C 0.9859(17) 0.1883(18) 0.4361(8) 0.037(4) Uiso 0.150(5) 1 d PDU A 2
H15D H 1.0458 0.1729 0.4793 0.055 Uiso 0.150(5) 1 calc PR A 2
H15E H 0.9434 0.1270 0.4431 0.055 Uiso 0.150(5) 1 calc PR A 2
H15F H 0.9072 0.2671 0.4406 0.055 Uiso 0.150(5) 1 calc PR A 2
C16' C 1.2195(14) 0.0749(11) 0.3423(10) 0.033(4) Uiso 0.150(5) 1 d PD A 2
H16D H 1.2725 0.0810 0.2860 0.049 Uiso 0.150(5) 1 calc PR A 2
H16E H 1.1962 0.0028 0.3509 0.049 Uiso 0.150(5) 1 calc PR A 2
H16F H 1.2806 0.0705 0.3826 0.049 Uiso 0.150(5) 1 calc PR A 2
C17' C 1.1443(17) 0.2880(12) 0.3452(10) 0.033(4) Uiso 0.150(5) 1 d PD A 2
H17D H 1.2063 0.2877 0.2909 0.050 Uiso 0.150(5) 1 calc PR A 2
H17E H 1.2029 0.2727 0.3891 0.050 Uiso 0.150(5) 1 calc PR A 2
H17F H 1.0640 0.3660 0.3501 0.050 Uiso 0.150(5) 1 calc PR A 2
C18 C 0.35302(18) 0.71873(15) 0.29345(10) 0.0134(3) Uani 1 1 d . . .
C19 C 0.42157(19) 0.79559(15) 0.23960(11) 0.0143(3) Uani 1 1 d . . .
C20 C 0.50165(19) 0.82458(15) 0.29019(10) 0.0142(3) Uani 1 1 d . . .
H20 H 0.5533 0.8768 0.2721 0.017 Uiso 1 1 calc R . .
C21 C 0.49275(18) 0.76453(15) 0.37065(10) 0.0134(3) Uani 1 1 d . . .
C22 C 0.40033(18) 0.70117(15) 0.37153(10) 0.0136(3) Uani 1 1 d . . .
H22 H 0.3736 0.6533 0.4181 0.016 Uiso 1 1 calc R . .
C23 C 0.23494(19) 0.67356(16) 0.28464(12) 0.0175(3) Uani 1 1 d . . .
C24 C 0.2417(2) 0.56297(19) 0.34576(14) 0.0254(4) Uani 1 1 d . . .
H24A H 0.1680 0.5335 0.3382 0.038 Uiso 1 1 calc R . .
H24B H 0.2221 0.5848 0.4027 0.038 Uiso 1 1 calc R . .
H24C H 0.3392 0.5003 0.3353 0.038 Uiso 1 1 calc R . .
C25 C 0.2410(2) 0.63789(18) 0.19885(13) 0.0221(4) Uani 1 1 d . . .
H25A H 0.2268 0.7078 0.1585 0.033 Uiso 1 1 calc R . .
H25B H 0.1635 0.6075 0.2011 0.033 Uiso 1 1 calc R . .
H25C H 0.3365 0.5756 0.1822 0.033 Uiso 1 1 calc R . .
C26 C 0.0862(2) 0.77419(19) 0.30896(14) 0.0262(4) Uani 1 1 d . . .
H26A H 0.0798 0.8462 0.2716 0.039 Uiso 1 1 calc R . .
H26B H 0.0770 0.7914 0.3661 0.039 Uiso 1 1 calc R . .
H26C H 0.0070 0.7490 0.3046 0.039 Uiso 1 1 calc R . .
C27 C 0.4146(2) 0.84955(17) 0.14949(11) 0.0191(4) Uani 1 1 d . . .
C28 C 0.4851(2) 0.75493(19) 0.08635(12) 0.0238(4) Uani 1 1 d . . .
H28A H 0.5881 0.7107 0.0919 0.036 Uiso 1 1 calc R . .
H28B H 0.4786 0.7943 0.0301 0.036 Uiso 1 1 calc R . .
H28C H 0.4335 0.6995 0.0968 0.036 Uiso 1 1 calc R . .
C29 C 0.2562(2) 0.92726(19) 0.13747(14) 0.0289(4) Uani 1 1 d . . .
H29A H 0.1987 0.8766 0.1452 0.043 Uiso 1 1 calc R . .
H29B H 0.2559 0.9676 0.0814 0.043 Uiso 1 1 calc R . .
H29C H 0.2132 0.9870 0.1781 0.043 Uiso 1 1 calc R . .
C30 C 0.5013(3) 0.9324(2) 0.12790(12) 0.0279(4) Uani 1 1 d . . .
H30A H 0.4584 0.9970 0.1648 0.042 Uiso 1 1 calc R . .
H30B H 0.4973 0.9663 0.0703 0.042 Uiso 1 1 calc R . .
H30C H 0.6034 0.8866 0.1348 0.042 Uiso 1 1 calc R . .
C31 C 0.5571(2) 0.77386(16) 0.44308(11) 0.0174(3) Uani 1 1 d . . .
C32 C 0.4324(3) 0.8442(3) 0.50714(15) 0.0413(6) Uani 1 1 d . . .
H32A H 0.3811 0.9244 0.4822 0.062 Uiso 1 1 calc R . .
H32B H 0.4721 0.8504 0.5547 0.062 Uiso 1 1 calc R . .
H32C H 0.3638 0.8031 0.5257 0.062 Uiso 1 1 calc R . .
C33 C 0.6633(3) 0.8386(2) 0.41492(14) 0.0318(5) Uani 1 1 d . . .
H33A H 0.7430 0.7946 0.3730 0.048 Uiso 1 1 calc R . .
H33B H 0.7038 0.8434 0.4625 0.048 Uiso 1 1 calc R . .
H33C H 0.6113 0.9194 0.3911 0.048 Uiso 1 1 calc R . .
C34 C 0.6376(3) 0.6503(2) 0.48404(15) 0.0353(5) Uani 1 1 d . . .
H34A H 0.5709 0.6072 0.5009 0.053 Uiso 1 1 calc R . .
H34B H 0.6720 0.6591 0.5329 0.053 Uiso 1 1 calc R . .
H34C H 0.7215 0.6054 0.4446 0.053 Uiso 1 1 calc R . .

loop_
_atom_site_aniso_label
_atom_site_aniso_U_11
_atom_site_aniso_U_22
_atom_site_aniso_U_33
_atom_site_aniso_U_23
_atom_site_aniso_U_13
_atom_site_aniso_U_12
Fe1 0.01401(12) 0.01139(11) 0.01215(11) -0.00306(8) -0.00222(8) -0.00506(9)
Fe2 0.01118(11) 0.01311(11) 0.01073(11) -0.00248(8) -0.00089(8) -0.00415(9)
S1 0.01377(19) 0.0168(2) 0.0252(2) -0.00865(17) 0.00296(16) -0.00725(16)
S2 0.01596(19) 0.01469(19) 0.0219(2) -0.00632(16) 0.00200(16) -0.00785(16)
S3 0.01608(19) 0.01318(18) 0.01406(19) -0.00223(14) 0.00035(15) -0.00363(15)
S4 0.01399(19) 0.01391(18) 0.0179(2) -0.00473(15) -0.00339(15) -0.00453(15)
C1 0.0159(8) 0.0125(7) 0.0120(7) -0.0034(6) -0.0016(6) -0.0039(6)
C2 0.0165(8) 0.0093(7) 0.0151(7) -0.0039(6) -0.0032(6) -0.0037(6)
C3 0.0189(8) 0.0108(7) 0.0130(7) -0.0021(6) -0.0004(6) -0.0045(6)
C4 0.0155(8) 0.0155(8) 0.0141(8) -0.0043(6) -0.0036(6) -0.0014(6)
C5 0.0143(8) 0.0167(8) 0.0159(8) -0.0059(6) -0.0012(6) -0.0035(6)
C6 0.0228(9) 0.0173(8) 0.0112(7) -0.0028(6) -0.0006(6) -0.0063(7)
C7 0.0275(10) 0.0277(10) 0.0176(9) -0.0022(7) 0.0044(7) -0.0113(8)
C8 0.0295(10) 0.0228(9) 0.0150(8) -0.0069(7) -0.0029(7) -0.0054(8)
C9 0.0309(10) 0.0195(9) 0.0154(8) 0.0003(7) -0.0030(7) -0.0045(8)
C10 0.0205(9) 0.0210(9) 0.0215(9) -0.0064(7) -0.0025(7) -0.0117(7)
C11 0.0383(12) 0.0209(9) 0.0386(12) -0.0106(9) -0.0069(9) -0.0158(9)
C12 0.0241(9) 0.0314(10) 0.0268(10) -0.0083(8) -0.0092(8) -0.0113(8)
C13 0.0285(10) 0.0371(12) 0.0288(11) -0.0061(9) 0.0011(8) -0.0228(9)
C14 0.0209(9) 0.0299(10) 0.0173(9) -0.0077(7) -0.0078(7) 0.0000(8)
C15 0.0255(12) 0.0442(17) 0.0174(11) -0.0143(11) -0.0074(9) 0.0013(11)
C16 0.0451(17) 0.0309(14) 0.0314(14) 0.0041(11) -0.0212(13) 0.0016(12)
C17 0.0225(12) 0.067(2) 0.0284(13) -0.0092(13) -0.0095(10) -0.0166(13)
C18 0.0107(7) 0.0132(7) 0.0152(8) -0.0025(6) -0.0017(6) -0.0031(6)
C19 0.0150(8) 0.0139(7) 0.0136(7) -0.0010(6) -0.0037(6) -0.0044(6)
C20 0.0161(8) 0.0123(7) 0.0140(7) -0.0021(6) -0.0020(6) -0.0049(6)
C21 0.0141(7) 0.0125(7) 0.0114(7) -0.0029(6) -0.0014(6) -0.0024(6)
C22 0.0114(7) 0.0137(7) 0.0124(7) -0.0007(6) 0.0006(6) -0.0028(6)
C23 0.0132(8) 0.0181(8) 0.0220(9) -0.0018(7) -0.0029(6) -0.0067(6)
C24 0.0248(10) 0.0251(10) 0.0305(10) 0.0026(8) -0.0042(8) -0.0159(8)
C25 0.0177(8) 0.0263(10) 0.0278(10) -0.0048(8) -0.0071(7) -0.0113(7)
C26 0.0132(8) 0.0291(10) 0.0351(11) -0.0063(9) -0.0032(8) -0.0055(7)
C27 0.0256(9) 0.0216(9) 0.0140(8) 0.0040(7) -0.0081(7) -0.0125(7)
C28 0.0289(10) 0.0327(11) 0.0133(8) -0.0022(7) -0.0047(7) -0.0145(8)
C29 0.0343(11) 0.0249(10) 0.0268(10) 0.0064(8) -0.0174(9) -0.0073(9)
C30 0.0452(13) 0.0307(11) 0.0171(9) 0.0089(8) -0.0112(8) -0.0249(10)
C31 0.0215(8) 0.0185(8) 0.0124(8) -0.0025(6) -0.0049(6) -0.0061(7)
C32 0.0314(12) 0.0635(17) 0.0254(11) -0.0268(11) -0.0028(9) -0.0060(11)
C33 0.0440(13) 0.0434(13) 0.0222(10) -0.0024(9) -0.0104(9) -0.0290(11)
C34 0.0545(15) 0.0242(10) 0.0324(12) 0.0035(9) -0.0295(11) -0.0109(10)

loop_
_atom_type_symbol
_atom_type_description
_atom_type_scat_dispersion_real
_atom_type_scat_dispersion_imag
_atom_type_scat_source
C C 0.0033 0.0016 'International Tables Vol C Tables 4.2.6.8 and 6.1.1.4'
H H 0.0000 0.0000 'International Tables Vol C Tables 4.2.6.8 and 6.1.1.4'
S S 0.1246 0.1234 'International Tables Vol C Tables 4.2.6.8 and 6.1.1.4'
Fe Fe 0.3463 0.8444 'International Tables Vol C Tables 4.2.6.8 and 6.1.1.4'

loop_
_geom_angle_atom_site_label_1
_geom_angle_atom_site_label_2
_geom_angle_atom_site_label_3
_geom_angle
C5 Fe1 C4 40.57(7)
C5 Fe1 C1 40.97(7)
C4 Fe1 C1 69.19(7)
C5 Fe1 C3 66.07(7)
C4 Fe1 C3 39.63(7)
C1 Fe1 C3 66.93(7)
C5 Fe1 S1 89.61(5)
C4 Fe1 S1 108.85(5)
C1 Fe1 S1 108.16(5)
C3 Fe1 S1 148.47(5)
C5 Fe1 C2 66.80(7)
C4 Fe1 C2 67.21(7)
C1 Fe1 C2 40.18(7)
C3 Fe1 C2 38.83(6)
S1 Fe1 C2 148.27(5)
C5 Fe1 S4 152.99(5)
C4 Fe1 S4 150.83(5)
C1 Fe1 S4 112.35(5)
C3 Fe1 S4 112.38(5)
S1 Fe1 S4 98.422(19)
C2 Fe1 S4 94.79(5)
C5 Fe1 S3 150.69(5)
C4 Fe1 S3 110.69(5)
C1 Fe1 S3 152.20(5)
C3 Fe1 S3 94.84(5)
S1 Fe1 S3 98.245(19)
C2 Fe1 S3 112.76(5)
S4 Fe1 S3 53.615(16)
C20 Fe2 C21 40.49(7)
C20 Fe2 C19 41.08(7)
C21 Fe2 C19 69.24(7)
C20 Fe2 C22 66.10(7)
C21 Fe2 C22 39.78(7)
C19 Fe2 C22 66.93(7)
C20 Fe2 S2 89.71(5)
C21 Fe2 S2 106.21(5)
C19 Fe2 S2 110.91(5)
C22 Fe2 S2 145.73(5)
C20 Fe2 C18 67.08(7)
C21 Fe2 C18 67.52(6)
C19 Fe2 C18 40.28(7)
C22 Fe2 C18 38.93(6)
S2 Fe2 C18 151.19(5)
C20 Fe2 S4 151.36(5)
C21 Fe2 S4 153.80(5)
C19 Fe2 S4 111.09(5)
C22 Fe2 S4 114.83(5)
S2 Fe2 S4 98.115(19)
C18 Fe2 S4 95.40(5)
C20 Fe2 S3 152.41(5)
C21 Fe2 S3 112.10(5)
C19 Fe2 S3 149.31(5)
C22 Fe2 S3 94.14(5)
S2 Fe2 S3 98.320(19)
C18 Fe2 S3 110.16(5)
S4 Fe2 S3 53.551(16)
S2 S1 Fe1 110.75(2)
S1 S2 Fe2 110.54(2)
S4 S3 Fe1 62.980(18)
S4 S3 Fe2 62.705(18)
Fe1 S3 Fe2 100.909(19)
S3 S4 Fe2 63.744(18)
S3 S4 Fe1 63.404(18)
Fe2 S4 Fe1 101.812(18)
C5 C1 C2 105.49(14)
C5 C1 C6 121.19(16)
C2 C1 C6 133.26(15)
C5 C1 Fe1 67.51(9)
C2 C1 Fe1 72.60(9)
C6 C1 Fe1 125.61(12)
C3 C2 C1 106.90(15)
C3 C2 C10 119.42(16)
C1 C2 C10 132.94(15)
C3 C2 Fe1 68.69(9)
C1 C2 Fe1 67.22(9)
C10 C2 Fe1 136.35(12)
C4 C3 C2 111.16(16)
C4 C3 Fe1 68.48(10)
C2 C3 Fe1 72.48(10)
C3 C4 C5 105.56(15)
C3 C4 C14 125.97(17)
C5 C4 C14 128.12(17)
C3 C4 Fe1 71.88(10)
C5 C4 Fe1 68.48(10)
C14 C4 Fe1 129.20(13)
C4 C5 C1 110.81(16)
C4 C5 Fe1 70.94(10)
C1 C5 Fe1 71.52(10)
C9 C6 C7 106.79(16)
C9 C6 C8 109.87(15)
C7 C6 C8 105.87(15)
C9 C6 C1 112.69(15)
C7 C6 C1 109.45(15)
C8 C6 C1 111.81(15)
C12 C10 C2 116.67(16)
C12 C10 C13 106.24(17)
C2 C10 C13 110.23(15)
C12 C10 C11 109.83(16)
C2 C10 C11 105.71(15)
C13 C10 C11 107.92(17)
C15' C14 C17 128.4(7)
C15' C14 C4 116.2(7)
C17 C14 C4 111.47(18)
C15' C14 C16' 115.8(9)
C17 C14 C16' 62.9(6)
C4 C14 C16' 108.8(6)
C15' C14 C15 32.3(7)
C17 C14 C15 111.2(2)
C4 C14 C15 111.29(16)
C16' C14 C15 138.2(6)
C15' C14 C16 74.5(8)
C17 C14 C16 109.6(2)
C4 C14 C16 106.77(18)
C16' C14 C16 49.5(6)
C15 C14 C16 106.3(2)
C15' C14 C17' 107.7(9)
C17 C14 C17' 37.7(6)
C4 C14 C17' 106.7(6)
C16' C14 C17' 100.1(8)
C15 C14 C17' 79.6(6)
C16 C14 C17' 140.8(6)
C22 C18 C19 106.29(14)
C22 C18 C23 119.75(15)
C19 C18 C23 133.36(15)
C22 C18 Fe2 68.66(9)
C19 C18 Fe2 66.70(9)
C23 C18 Fe2 135.84(12)
C20 C19 C18 106.03(14)
C20 C19 C27 120.81(15)
C18 C19 C27 133.06(15)
C20 C19 Fe2 67.73(9)
C18 C19 Fe2 73.02(9)
C27 C19 Fe2 126.01(12)
C21 C20 C19 110.77(15)
C21 C20 Fe2 71.06(10)
C19 C20 Fe2 71.19(10)
C20 C21 C22 105.54(14)
C20 C21 C31 127.43(16)
C22 C21 C31 126.84(15)
C20 C21 Fe2 68.44(9)
C22 C21 Fe2 71.94(9)
C31 C21 Fe2 127.80(12)
C21 C22 C18 111.28(15)
C21 C22 Fe2 68.28(9)
C18 C22 Fe2 72.41(9)
C25 C23 C18 116.62(15)
C25 C23 C26 108.96(15)
C18 C23 C26 106.59(15)
C25 C23 C24 106.20(16)
C18 C23 C24 110.37(15)
C26 C23 C24 107.83(16)
C19 C27 C28 112.99(15)
C19 C27 C30 109.56(15)
C28 C27 C30 105.69(17)
C19 C27 C29 111.11(16)
C28 C27 C29 110.62(16)
C30 C27 C29 106.51(17)
C21 C31 C32 108.43(16)
C21 C31 C33 110.83(15)
C32 C31 C33 108.96(19)
C21 C31 C34 111.17(15)
C32 C31 C34 108.44(19)
C33 C31 C34 108.94(18)

loop_
_geom_bond_atom_site_label_1
_geom_bond_atom_site_label_2
_geom_bond_distance
Fe1 C5 2.0334(17)
Fe1 C4 2.0659(17)
Fe1 C1 2.0873(16)
Fe1 C3 2.1105(17)
Fe1 S1 2.1171(5)
Fe1 C2 2.1604(16)
Fe1 S4 2.2615(5)
Fe1 S3 2.2699(5)
Fe2 C20 2.0318(17)
Fe2 C21 2.0664(16)
Fe2 C19 2.0782(17)
Fe2 C22 2.1146(16)
Fe2 S2 2.1241(5)
Fe2 C18 2.1642(16)
Fe2 S4 2.2578(5)
Fe2 S3 2.2786(5)
S1 S2 2.0121(6)
S3 S4 2.0437(6)
C1 C5 1.443(2)
C1 C2 1.461(2)
C1 C6 1.542(2)
C2 C3 1.421(2)
C2 C10 1.533(2)
C3 C4 1.416(3)
C4 C5 1.422(2)
C4 C14 1.519(2)
C6 C9 1.537(3)
C6 C7 1.539(3)
C6 C8 1.541(3)
C10 C12 1.530(3)
C10 C13 1.536(3)
C10 C11 1.547(3)
C14 C15' 1.472(11)
C14 C17 1.484(3)
C14 C16' 1.528(11)
C14 C15 1.531(3)
C14 C16 1.569(3)
C14 C17' 1.621(11)
C18 C22 1.427(2)
C18 C19 1.463(2)
C18 C23 1.535(2)
C19 C20 1.443(2)
C19 C27 1.537(2)
C20 C21 1.419(2)
C21 C22 1.423(2)
C21 C31 1.517(2)
C23 C25 1.534(3)
C23 C26 1.541(3)
C23 C24 1.542(3)
C27 C28 1.537(3)
C27 C30 1.538(3)
C27 C29 1.538(3)
C31 C32 1.525(3)
C31 C33 1.525(3)
C31 C34 1.530(3)

loop_
_geom_torsion_atom_site_label_1
_geom_torsion_atom_site_label_2
_geom_torsion_atom_site_label_3
_geom_torsion_atom_site_label_4
_geom_torsion
C5 Fe1 S1 S2 179.99(5)
C4 Fe1 S1 S2 -143.62(5)
C1 Fe1 S1 S2 142.83(5)
C3 Fe1 S1 S2 -141.88(9)
C2 Fe1 S1 S2 139.45(9)
S4 Fe1 S1 S2 25.88(3)
S3 Fe1 S1 S2 -28.35(3)
Fe1 S1 S2 Fe2 1.16(4)
C20 Fe2 S2 S1 180.00(5)
C21 Fe2 S2 S1 142.52(5)
C19 Fe2 S2 S1 -143.98(5)
C22 Fe2 S2 S1 136.63(8)
C18 Fe2 S2 S1 -144.80(10)
S4 Fe2 S2 S1 -27.65(3)
S3 Fe2 S2 S1 26.50(3)
C5 Fe1 S3 S4 -161.46(11)
C4 Fe1 S3 S4 -151.77(6)
C1 Fe1 S3 S4 -67.39(11)
C3 Fe1 S3 S4 -114.35(5)
S1 Fe1 S3 S4 94.42(2)
C2 Fe1 S3 S4 -78.66(5)
C5 Fe1 S3 Fe2 147.04(11)
C4 Fe1 S3 Fe2 156.73(6)
C1 Fe1 S3 Fe2 -118.89(10)
C3 Fe1 S3 Fe2 -165.85(5)
S1 Fe1 S3 Fe2 42.92(2)
C2 Fe1 S3 Fe2 -130.16(5)
S4 Fe1 S3 Fe2 -51.500(19)
C20 Fe2 S3 S4 160.43(11)
C21 Fe2 S3 S4 154.68(5)
C19 Fe2 S3 S4 68.41(10)
C22 Fe2 S3 S4 118.03(5)
S2 Fe2 S3 S4 -93.98(2)
C18 Fe2 S3 S4 81.57(5)
C20 Fe2 S3 Fe1 -147.89(11)
C21 Fe2 S3 Fe1 -153.64(5)
C19 Fe2 S3 Fe1 120.09(9)
C22 Fe2 S3 Fe1 169.71(5)
S2 Fe2 S3 Fe1 -42.30(2)
C18 Fe2 S3 Fe1 133.25(5)
S4 Fe2 S3 Fe1 51.678(19)
Fe1 S3 S4 Fe2 -120.147(18)
Fe2 S3 S4 Fe1 120.147(18)
C20 Fe2 S4 S3 -161.12(11)
C21 Fe2 S4 S3 -63.81(11)
C19 Fe2 S4 S3 -149.42(6)
C22 Fe2 S4 S3 -75.94(5)
S2 Fe2 S4 S3 94.38(2)
C18 Fe2 S4 S3 -111.13(5)
C20 Fe2 S4 Fe1 146.70(11)
C21 Fe2 S4 Fe1 -115.99(11)
C19 Fe2 S4 Fe1 158.39(5)
C22 Fe2 S4 Fe1 -128.12(5)
S2 Fe2 S4 Fe1 42.20(2)
C18 Fe2 S4 Fe1 -163.31(5)
S3 Fe2 S4 Fe1 -52.183(19)
C5 Fe1 S4 S3 159.95(12)
C4 Fe1 S4 S3 65.20(10)
C1 Fe1 S4 S3 152.25(6)
C3 Fe1 S4 S3 79.04(5)
S1 Fe1 S4 S3 -94.07(2)
C2 Fe1 S4 S3 114.86(5)
C5 Fe1 S4 Fe2 -147.64(12)
C4 Fe1 S4 Fe2 117.61(10)
C1 Fe1 S4 Fe2 -155.35(5)
C3 Fe1 S4 Fe2 131.44(5)
S1 Fe1 S4 Fe2 -41.67(2)
C2 Fe1 S4 Fe2 167.26(5)
S3 Fe1 S4 Fe2 52.401(19)
C4 Fe1 C1 C5 -36.71(11)
C3 Fe1 C1 C5 -79.52(11)
S1 Fe1 C1 C5 67.12(10)
C2 Fe1 C1 C5 -115.63(14)
S4 Fe1 C1 C5 174.67(9)
S3 Fe1 C1 C5 -131.86(11)
C5 Fe1 C1 C2 115.63(14)
C4 Fe1 C1 C2 78.92(10)
C3 Fe1 C1 C2 36.11(9)
S1 Fe1 C1 C2 -177.25(8)
S4 Fe1 C1 C2 -69.69(9)
S3 Fe1 C1 C2 -16.22(16)
C5 Fe1 C1 C6 -113.14(19)
C4 Fe1 C1 C6 -149.85(17)
C3 Fe1 C1 C6 167.34(17)
S1 Fe1 C1 C6 -46.02(15)
C2 Fe1 C1 C6 131.23(19)
S4 Fe1 C1 C6 61.53(15)
S3 Fe1 C1 C6 115.00(15)
C5 C1 C2 C3 2.47(18)
C6 C1 C2 C3 179.77(17)
Fe1 C1 C2 C3 -57.34(11)
C5 C1 C2 C10 -167.25(18)
C6 C1 C2 C10 10.0(3)
Fe1 C1 C2 C10 132.94(19)
C5 C1 C2 Fe1 59.81(11)
C6 C1 C2 Fe1 -122.89(19)
C5 Fe1 C2 C3 80.13(11)
C4 Fe1 C2 C3 35.88(10)
C1 Fe1 C2 C3 120.16(14)
S1 Fe1 C2 C3 125.14(10)
S4 Fe1 C2 C3 -120.35(10)
S3 Fe1 C2 C3 -67.97(10)
C5 Fe1 C2 C1 -40.02(10)
C4 Fe1 C2 C1 -84.27(10)
C3 Fe1 C2 C1 -120.16(14)
S1 Fe1 C2 C1 4.98(15)
S4 Fe1 C2 C1 119.49(9)
S3 Fe1 C2 C1 171.88(8)
C5 Fe1 C2 C10 -169.1(2)
C4 Fe1 C2 C10 146.7(2)
C1 Fe1 C2 C10 -129.1(2)
C3 Fe1 C2 C10 110.8(2)
S1 Fe1 C2 C10 -124.08(16)
S4 Fe1 C2 C10 -9.56(18)
S3 Fe1 C2 C10 42.82(19)
C1 C2 C3 C4 -1.25(19)
C10 C2 C3 C4 170.12(15)
Fe1 C2 C3 C4 -57.68(12)
C1 C2 C3 Fe1 56.43(11)
C10 C2 C3 Fe1 -132.20(15)
C5 Fe1 C3 C4 39.91(10)
C1 Fe1 C3 C4 84.77(11)
S1 Fe1 C3 C4 -2.58(15)
C2 Fe1 C3 C4 122.10(14)
S4 Fe1 C3 C4 -169.47(8)
S3 Fe1 C3 C4 -116.98(9)
C5 Fe1 C3 C2 -82.19(11)
C4 Fe1 C3 C2 -122.10(14)
C1 Fe1 C3 C2 -37.33(10)
S1 Fe1 C3 C2 -124.67(10)
S4 Fe1 C3 C2 68.43(10)
S3 Fe1 C3 C2 120.92(9)
C2 C3 C4 C5 -0.52(19)
Fe1 C3 C4 C5 -60.55(11)
C2 C3 C4 C14 -174.23(16)
Fe1 C3 C4 C14 125.74(18)
C2 C3 C4 Fe1 60.03(12)
C5 Fe1 C4 C3 -115.62(14)
C1 Fe1 C4 C3 -78.56(10)
S1 Fe1 C4 C3 178.58(8)
C2 Fe1 C4 C3 -35.18(10)
S4 Fe1 C4 C3 20.29(16)
S3 Fe1 C4 C3 71.66(10)
C1 Fe1 C4 C5 37.06(10)
C3 Fe1 C4 C5 115.62(14)
S1 Fe1 C4 C5 -65.80(10)
C2 Fe1 C4 C5 80.44(11)
S4 Fe1 C4 C5 135.91(10)
S3 Fe1 C4 C5 -172.72(9)
C5 Fe1 C4 C14 122.3(2)
C1 Fe1 C4 C14 159.39(19)
C3 Fe1 C4 C14 -122.0(2)
S1 Fe1 C4 C14 56.53(18)
C2 Fe1 C4 C14 -157.23(19)
S4 Fe1 C4 C14 -101.76(18)
S3 Fe1 C4 C14 -50.39(18)
C3 C4 C5 C1 2.16(19)
C14 C4 C5 C1 175.69(17)
Fe1 C4 C5 C1 -60.66(12)
C3 C4 C5 Fe1 62.82(11)
C14 C4 C5 Fe1 -123.65(19)
C2 C1 C5 C4 -2.91(19)
C6 C1 C5 C4 179.39(15)
Fe1 C1 C5 C4 60.31(12)
C2 C1 C5 Fe1 -63.22(11)
C6 C1 C5 Fe1 119.08(15)
C1 Fe1 C5 C4 -120.78(15)
C3 Fe1 C5 C4 -38.99(10)
S1 Fe1 C5 C4 120.32(10)
C2 Fe1 C5 C4 -81.52(11)
S4 Fe1 C5 C4 -131.68(11)
S3 Fe1 C5 C4 14.01(17)
C4 Fe1 C5 C1 120.78(15)
C3 Fe1 C5 C1 81.78(11)
S1 Fe1 C5 C1 -118.90(10)
C2 Fe1 C5 C1 39.26(10)
S4 Fe1 C5 C1 -10.90(18)
S3 Fe1 C5 C1 134.79(10)
C5 C1 C6 C9 -115.60(19)
C2 C1 C6 C9 67.4(2)
Fe1 C1 C6 C9 -32.3(2)
C5 C1 C6 C7 3.1(2)
C2 C1 C6 C7 -173.88(18)
Fe1 C1 C6 C7 86.38(18)
C5 C1 C6 C8 120.05(18)
C2 C1 C6 C8 -56.9(2)
Fe1 C1 C6 C8 -156.63(13)
C3 C2 C10 C12 148.27(17)
C1 C2 C10 C12 -43.0(3)
Fe1 C2 C10 C12 59.0(2)
C3 C2 C10 C13 27.0(2)
C1 C2 C10 C13 -164.28(18)
Fe1 C2 C10 C13 -62.2(2)
C3 C2 C10 C11 -89.35(19)
C1 C2 C10 C11 79.3(2)
Fe1 C2 C10 C11 -178.59(15)
C3 C4 C14 C15' -24.3(9)
C5 C4 C14 C15' 163.5(9)
Fe1 C4 C14 C15' 71.3(9)
C3 C4 C14 C17 176.0(2)
C5 C4 C14 C17 3.7(3)
Fe1 C4 C14 C17 -88.5(2)
C3 C4 C14 C16' 108.5(7)
C5 C4 C14 C16' -63.8(7)
Fe1 C4 C14 C16' -156.0(6)
C3 C4 C14 C15 -59.2(3)
C5 C4 C14 C15 128.5(2)
Fe1 C4 C14 C15 36.3(3)
C3 C4 C14 C16 56.4(2)
C5 C4 C14 C16 -115.9(2)
Fe1 C4 C14 C16 151.91(17)
C3 C4 C14 C17' -144.3(6)
C5 C4 C14 C17' 43.4(6)
Fe1 C4 C14 C17' -48.8(6)
C20 Fe2 C18 C22 -79.83(11)
C21 Fe2 C18 C22 -35.77(10)
C19 Fe2 C18 C22 -119.75(14)
S2 Fe2 C18 C22 -118.57(11)
S4 Fe2 C18 C22 123.66(9)
S3 Fe2 C18 C22 70.60(10)
C20 Fe2 C18 C19 39.92(10)
C21 Fe2 C18 C19 83.98(10)
C22 Fe2 C18 C19 119.75(14)
S2 Fe2 C18 C19 1.18(15)
S4 Fe2 C18 C19 -116.59(9)
S3 Fe2 C18 C19 -169.65(8)
C20 Fe2 C18 C23 168.93(19)
C21 Fe2 C18 C23 -147.01(19)
C19 Fe2 C18 C23 129.0(2)
C22 Fe2 C18 C23 -111.2(2)
S2 Fe2 C18 C23 130.19(15)
S4 Fe2 C18 C23 12.42(18)
S3 Fe2 C18 C23 -40.64(18)
C22 C18 C19 C20 -2.60(18)
C23 C18 C19 C20 168.12(17)
Fe2 C18 C19 C20 -60.00(11)
C22 C18 C19 C27 -178.81(18)
C23 C18 C19 C27 -8.1(3)
Fe2 C18 C19 C27 123.8(2)
C22 C18 C19 Fe2 57.40(11)
C23 C18 C19 Fe2 -131.88(19)
C21 Fe2 C19 C20 36.59(10)
C22 Fe2 C19 C20 79.55(11)
S2 Fe2 C19 C20 -63.48(10)
C18 Fe2 C19 C20 115.91(14)
S4 Fe2 C19 C20 -171.50(9)
S3 Fe2 C19 C20 135.21(10)
C20 Fe2 C19 C18 -115.91(14)
C21 Fe2 C19 C18 -79.32(10)
C22 Fe2 C19 C18 -36.37(9)
S2 Fe2 C19 C18 -179.39(8)
S4 Fe2 C19 C18 72.59(9)
S3 Fe2 C19 C18 19.30(15)
C20 Fe2 C19 C27 112.74(19)
C21 Fe2 C19 C27 149.34(17)
C22 Fe2 C19 C27 -167.71(17)
S2 Fe2 C19 C27 49.27(15)
C18 Fe2 C19 C27 -131.34(19)
S4 Fe2 C19 C27 -58.75(15)
S3 Fe2 C19 C27 -112.04(15)
C18 C19 C20 C21 3.24(19)
C27 C19 C20 C21 -179.98(15)
Fe2 C19 C20 C21 -60.27(12)
C18 C19 C20 Fe2 63.51(11)
C27 C19 C20 Fe2 -119.71(16)
C19 Fe2 C20 C21 120.86(15)
C22 Fe2 C20 C21 39.14(10)
S2 Fe2 C20 C21 -115.84(9)
C18 Fe2 C20 C21 81.71(11)
S4 Fe2 C20 C21 137.58(10)
S3 Fe2 C20 C21 -8.22(17)
C21 Fe2 C20 C19 -120.86(15)
C22 Fe2 C20 C19 -81.72(11)
S2 Fe2 C20 C19 123.30(9)
C18 Fe2 C20 C19 -39.15(10)
S4 Fe2 C20 C19 16.73(17)
S3 Fe2 C20 C19 -129.08(11)
C19 C20 C21 C22 -2.53(19)
Fe2 C20 C21 C22 -62.88(11)
C19 C20 C21 C31 -177.81(16)
Fe2 C20 C21 C31 121.84(17)
C19 C20 C21 Fe2 60.35(12)
C19 Fe2 C21 C20 -37.10(10)
C22 Fe2 C21 C20 -115.58(14)
S2 Fe2 C21 C20 69.59(10)
C18 Fe2 C21 C20 -80.54(11)
S4 Fe2 C21 C20 -132.93(11)
S3 Fe2 C21 C20 175.90(9)
C20 Fe2 C21 C22 115.58(14)
C19 Fe2 C21 C22 78.48(10)
S2 Fe2 C21 C22 -174.82(8)
C18 Fe2 C21 C22 35.04(9)
S4 Fe2 C21 C22 -17.35(17)
S3 Fe2 C21 C22 -68.52(10)
C20 Fe2 C21 C31 -121.4(2)
C19 Fe2 C21 C31 -158.48(17)
C22 Fe2 C21 C31 123.0(2)
S2 Fe2 C21 C31 -51.79(16)
C18 Fe2 C21 C31 158.08(17)
S4 Fe2 C21 C31 105.69(17)
S3 Fe2 C21 C31 54.52(16)
C20 C21 C22 C18 0.81(19)
C31 C21 C22 C18 176.13(15)
Fe2 C21 C22 C18 -59.73(12)
C20 C21 C22 Fe2 60.54(11)
C31 C21 C22 Fe2 -124.14(17)
C19 C18 C22 C21 1.14(19)
C23 C18 C22 C21 -171.09(14)
Fe2 C18 C22 C21 57.32(12)
C19 C18 C22 Fe2 -56.18(11)
C23 C18 C22 Fe2 131.59(15)
C20 Fe2 C22 C21 -39.84(10)
C19 Fe2 C22 C21 -84.81(10)
S2 Fe2 C22 C21 8.85(14)
C18 Fe2 C22 C21 -122.41(14)
S4 Fe2 C22 C21 171.66(8)
S3 Fe2 C22 C21 120.19(9)
C20 Fe2 C22 C18 82.57(11)
C21 Fe2 C22 C18 122.41(14)
C19 Fe2 C22 C18 37.60(10)
S2 Fe2 C22 C18 131.26(9)
S4 Fe2 C22 C18 -65.93(10)
S3 Fe2 C22 C18 -117.40(9)
C22 C18 C23 C25 -150.76(16)
C19 C18 C23 C25 39.5(3)
Fe2 C18 C23 C25 -61.5(2)
C22 C18 C23 C26 87.34(19)
C19 C18 C23 C26 -82.4(2)
Fe2 C18 C23 C26 176.58(14)
C22 C18 C23 C24 -29.5(2)
C19 C18 C23 C24 160.78(18)
Fe2 C18 C23 C24 59.7(2)
C20 C19 C27 C28 117.27(18)
C18 C19 C27 C28 -67.0(3)
Fe2 C19 C27 C28 33.7(2)
C20 C19 C27 C30 -0.3(2)
C18 C19 C27 C30 175.48(19)
Fe2 C19 C27 C30 -83.85(19)
C20 C19 C27 C29 -117.70(18)
C18 C19 C27 C29 58.1(3)
Fe2 C19 C27 C29 158.73(14)
C20 C21 C31 C32 107.8(2)
C22 C21 C31 C32 -66.5(2)
Fe2 C21 C31 C32 -161.69(17)
C20 C21 C31 C33 -11.7(3)
C22 C21 C31 C33 173.97(18)
Fe2 C21 C31 C33 78.8(2)
C20 C21 C31 C34 -133.0(2)
C22 C21 C31 C34 52.6(2)
Fe2 C21 C31 C34 -42.6(2)
